data_7249956
loop_
_publ_author_name
'Havl\%ujov\'a, Tereza'
'Hri\<nov\'a, Erika'
'Zme\<skalov\'a, Eli\<ska'
'Ku\<cer\'akov\'a, Monika'
'Ridvan, Lud\<ek'
'\<So\'o\<s, Miroslav'

_publ_section_title
;
 Pharmaceutical salts of venetoclax with dicarboxylic and sulfonic acids:
 solid-state characterization and dissolution performance
;
_journal_issue 12
_journal_name_full CrystEngComm
_journal_page_first 1816
_journal_page_last 1829
_journal_paper_doi 10.1039/D4CE01121J
_journal_volume 27
_journal_year 2025
_chemical_formula_moiety 'C55 H63 Cl1 N10 O11 S1'
_chemical_formula_sum 'C55 H63 Cl N10 O11 S'
_chemical_formula_weight 1107.68
_chemical_name_systematic Venetoclax
_space_group_IT_number 14
_space_group_name_Hall '-P 2ybc'
_space_group_name_H-M_alt 'P 1 21/c 1'
_symmetry_cell_setting monoclinic
_symmetry_space_group_name_H-M 'P 1 21/c 1'
_atom_sites_solution_hydrogens difmap
_atom_sites_solution_primary other
_audit_update_record
;
2024-08-15 deposited with the CCDC.	2025-02-12 downloaded from the CCDC.
;
_cell_angle_alpha 90
_cell_angle_beta 110.267(5)
_cell_angle_gamma 90
_cell_formula_units_Z 4
_cell_length_a 12.6958(5)
_cell_length_b 43.0206(12)
_cell_length_c 10.8969(5)
_cell_measurement_reflns_used 8139
_cell_measurement_temperature 95
_cell_measurement_theta_max 73.19
_cell_measurement_theta_min 3.80
_cell_volume 5583.2(4)
_computing_cell_refinement
; 
 CrysAlisPro (Rigaku Oxford Diffraction, 2017) 
;
_computing_data_collection 'SuperNova, (Oxford Diffraction, 2010)'
_computing_data_reduction
; 
 CrysAlisPro (Rigaku Oxford Diffraction, 2017) 
;
_computing_molecular_graphics 'CAMERON (Watkin et al., 1996)'
_computing_publication_material 'CRYSTALS (Betteridge et al., 2003)'
_computing_structure_refinement 'CRYSTALS (Betteridge et al., 2003)'
_computing_structure_solution 'Superflip (Palatinus & Chapuis, 2007)'
_diffrn_ambient_temperature 95
_diffrn_measured_fraction_theta_full 0.996
_diffrn_measured_fraction_theta_max 0.981
_diffrn_measurement_device Area
_diffrn_measurement_device_type 'Oxford Diffraction SuperNova'
_diffrn_measurement_method \w
_diffrn_radiation_monochromator 'focussing mirrors'
_diffrn_radiation_type 'Cu K\a'
_diffrn_radiation_wavelength 1.54184
_diffrn_reflns_av_R_equivalents 0.065
_diffrn_reflns_av_unetI/netI 0.105
_diffrn_reflns_limit_h_max 14
_diffrn_reflns_limit_h_min -15
_diffrn_reflns_limit_k_max 37
_diffrn_reflns_limit_k_min -53
_diffrn_reflns_limit_l_max 13
_diffrn_reflns_limit_l_min -13
_diffrn_reflns_number 34290
_diffrn_reflns_theta_full 69.149
_diffrn_reflns_theta_max 73.563
_diffrn_reflns_theta_min 3.711
_diffrn_standards_number 0
_exptl_absorpt_coefficient_mu 1.524
_exptl_absorpt_correction_T_max 0.95
_exptl_absorpt_correction_T_min 0.57
_exptl_absorpt_correction_type multi-scan
_exptl_absorpt_process_details
; 
 CrysAlisPro (Rigaku Oxford Diffraction, 2017) 
;
_exptl_crystal_colour yellow
_exptl_crystal_density_diffrn 1.318
_exptl_crystal_density_meas ?
_exptl_crystal_density_method 'not measured'
_exptl_crystal_description needle
_exptl_crystal_F_000 2336
_exptl_crystal_recrystallization_method 'Re-crystallisation from solvent: acetonitrile'
_exptl_crystal_size_max 0.125
_exptl_crystal_size_mid 0.076
_exptl_crystal_size_min 0.037
_refine_diff_density_max 0.62
_refine_diff_density_min -0.69
_refine_ls_extinction_method None
_refine_ls_goodness_of_fit_ref 0.9807
_refine_ls_hydrogen_treatment constr
_refine_ls_matrix_type full
_refine_ls_number_parameters 703
_refine_ls_number_reflns 11040
_refine_ls_number_restraints 0
_refine_ls_R_factor_all 0.0749
_refine_ls_R_factor_gt 0.0526
_refine_ls_shift/su_max 0.0006294
_refine_ls_shift/su_mean 0.0000566
_refine_ls_structure_factor_coef Fsqd
_refine_ls_weighting_details
;
 Method= Modified Sheldrick 
 w=1/[\s^2^(F^2^) + ( 0.06P)^2^ + 2.94P] 
 ,where P=(max(Fo^2^,0) + 2Fc^2^)/3 
;
_refine_ls_weighting_scheme calc
_refine_ls_wR_factor_all 0.1381
_refine_ls_wR_factor_gt 0.1237
_refine_ls_wR_factor_ref 0.1381
_reflns_limit_h_max 14
_reflns_limit_h_min -15
_reflns_limit_k_max 53
_reflns_limit_k_min 0
_reflns_limit_l_max 13
_reflns_limit_l_min 0
_reflns_number_gt 8249
_reflns_number_total 11044
_reflns_threshold_expression I>2.0\s(I)
_oxford_diffrn_Wilson_B_factor 2.16
_oxford_diffrn_Wilson_scale 0.19
_oxford_refine_ls_r_factor_ref 0.0749
_oxford_refine_ls_scale 2.104(12)
_oxford_reflns_number_all 11041
_cod_data_source_file d4ce01121j2.cif
_cod_data_source_block I_CCDC1
_cod_depositor_comments
;
The following automatic conversions were performed:

data item '_exptl_crystal_density_meas' value 'not measured' was
changed to '?' -- the value is perceived as not measured.

Automatic conversion script
Id: cif_fix_values 8170 2020-07-09 18:12:32Z antanas 

 Adding full bibliography for 7249955--7249959.cif.
;
_cod_original_sg_symbol_H-M 'P 21/c '
_cod_original_formula_sum 'C55 H63 Cl1 N10 O11 S1'
_cod_database_code 7249956
_oxford_refine_reflns_threshold_expression I>-3.0\s(I)
_oxford_refine_ls_r_factor_all 0.0750
_oxford_refine_ls_wr_factor_all 0.1382

loop_
_symmetry_equiv_pos_as_xyz
x,y,z
-x,-y,-z
x,-y+1/2,z+1/2
-x,y+1/2,-z+1/2

loop_
_atom_site_label
_atom_site_type_symbol
_atom_site_fract_x
_atom_site_fract_y
_atom_site_fract_z
_atom_site_U_iso_or_equiv
_atom_site_occupancy
_atom_site_adp_type
_atom_site_refinement_flags_posn
_atom_site_refinement_flags_adp
_atom_site_refinement_flags_occupancy
_atom_site_disorder_assembly
_atom_site_disorder_group
_atom_site_attached_hydrogens
Cl1 Cl 1.59092(6) 0.388330(17) 1.67153(7) 0.0388 1.0000 Uani . . . . . .
C2 C 1.5910(2) 0.36984(6) 1.5289(3) 0.0307 1.0000 Uani . . . . . .
C3 C 1.5374(2) 0.34153(6) 1.4952(3) 0.0307 1.0000 Uani . . . . . .
C4 C 1.5412(2) 0.32643(6) 1.3849(3) 0.0277 1.0000 Uani . . . . . .
C5 C 1.5973(2) 0.33934(5) 1.3066(3) 0.0246 1.0000 Uani . . . . . .
C6 C 1.6084(2) 0.32141(5) 1.1948(3) 0.0244 1.0000 Uani . . . . . .
C7 C 1.5643(2) 0.32981(5) 1.0692(3) 0.0244 1.0000 Uani . . . . . .
C8 C 1.4907(2) 0.35817(5) 1.0242(3) 0.0231 1.0000 Uani . . . . . .
N9 N 1.36702(16) 0.35016(4) 0.9643(2) 0.0207 1.0000 Uani . . . . . .
C10 C 1.3034(2) 0.37810(5) 0.8953(3) 0.0214 1.0000 Uani . . . . . .
C11 C 1.1789(2) 0.37157(5) 0.8425(3) 0.0228 1.0000 Uani . . . . . .
N12 N 1.13930(17) 0.36271(4) 0.9490(2) 0.0241 1.0000 Uani . . . . . .
C13 C 1.04169(19) 0.37372(5) 0.9601(3) 0.0219 1.0000 Uani . . . . . .
C14 C 0.9858(2) 0.39959(5) 0.8868(3) 0.0221 1.0000 Uani . . . . . .
C15 C 0.8867(2) 0.41041(5) 0.8968(2) 0.0204 1.0000 Uani . . . . . .
O16 O 0.82928(14) 0.43498(4) 0.81939(19) 0.0257 1.0000 Uani . . . . . .
C17 C 0.8873(2) 0.45811(5) 0.7780(3) 0.0237 1.0000 Uani . . . . . .
C18 C 0.9147(2) 0.48537(5) 0.8486(3) 0.0245 1.0000 Uani . . . . . .
C19 C 0.9633(2) 0.50890(5) 0.7974(3) 0.0248 1.0000 Uani . . . . . .
C20 C 1.0033(2) 0.53980(6) 0.8323(3) 0.0280 1.0000 Uani . . . . . .
C21 C 1.0393(2) 0.55040(6) 0.7359(3) 0.0273 1.0000 Uani . . . . . .
N22 N 1.02308(18) 0.52815(5) 0.6405(2) 0.0263 1.0000 Uani . . . . . .
C23 C 0.9770(2) 0.50249(5) 0.6764(3) 0.0224 1.0000 Uani . . . . . .
N24 N 0.94836(17) 0.47631(4) 0.6066(2) 0.0232 1.0000 Uani . . . . . .
C25 C 0.9037(2) 0.45417(5) 0.6599(3) 0.0237 1.0000 Uani . . . . . .
C26 C 0.8381(2) 0.39723(5) 0.9829(2) 0.0211 1.0000 Uani . . . . . .
C27 C 0.73759(19) 0.40865(5) 1.0091(2) 0.0203 1.0000 Uani . . . . . .
O28 O 0.71209(15) 0.39961(4) 1.10087(18) 0.0267 1.0000 Uani . . . . . .
N29 N 0.67303(17) 0.43071(4) 0.9226(2) 0.0226 1.0000 Uani . . . . . .
S30 S 0.57072(5) 0.451268(12) 0.94344(6) 0.0215 1.0000 Uani . . . . . .
O31 O 0.48359(14) 0.43112(4) 0.95061(18) 0.0263 1.0000 Uani . . . . . .
O32 O 0.54726(14) 0.47385(4) 0.84115(18) 0.0255 1.0000 Uani . . . . . .
C33 C 0.6292(2) 0.46987(5) 1.0941(3) 0.0233 1.0000 Uani . . . . . .
C34 C 0.6106(2) 0.45878(5) 1.2063(3) 0.0233 1.0000 Uani . . . . . .
C35 C 0.6468(2) 0.47578(5) 1.3193(3) 0.0243 1.0000 Uani . . . . . .
C36 C 0.7024(2) 0.50486(5) 1.3278(3) 0.0237 1.0000 Uani . . . . . .
N37 N 0.72698(18) 0.52248(5) 1.4354(2) 0.0270 1.0000 Uani . . . . . .
C38 C 0.6835(2) 0.51680(6) 1.5406(3) 0.0271 1.0000 Uani . . . . . .
C39 C 0.7075(2) 0.54436(6) 1.6334(3) 0.0279 1.0000 Uani . . . . . .
C40 C 0.6502(3) 0.57431(6) 1.5682(3) 0.0396 1.0000 Uani . . . . . .
C41 C 0.6690(3) 0.59972(6) 1.6716(3) 0.0483 1.0000 Uani . . . . . .
O42 O 0.62611(19) 0.59119(5) 1.7705(2) 0.0458 1.0000 Uani . . . . . .
C43 C 0.6840(3) 0.56473(7) 1.8394(3) 0.0379 1.0000 Uani . . . . . .
C44 C 0.6699(2) 0.53686(6) 1.7491(3) 0.0322 1.0000 Uani . . . . . .
C45 C 0.7292(2) 0.51351(5) 1.2159(3) 0.0241 1.0000 Uani . . . . . .
C46 C 0.6913(2) 0.49663(5) 1.1011(3) 0.0226 1.0000 Uani . . . . . .
N47 N 0.79155(18) 0.54156(5) 1.2141(2) 0.0279 1.0000 Uani . . . . . .
O48 O 0.81278(17) 0.56026(4) 1.3061(2) 0.0345 1.0000 Uani . . . . . .
O49 O 0.82358(16) 0.54596(4) 1.1211(2) 0.0353 1.0000 Uani . . . . . .
C50 C 0.8960(2) 0.37180(5) 1.0563(3) 0.0252 1.0000 Uani . . . . . .
C51 C 0.9932(2) 0.36002(5) 1.0460(3) 0.0267 1.0000 Uani . . . . . .
C52 C 1.1956(2) 0.33421(5) 1.0121(3) 0.0241 1.0000 Uani . . . . . .
C53 C 1.3218(2) 0.33908(5) 1.0672(3) 0.0222 1.0000 Uani . . . . . .
C54 C 1.5845(2) 0.31173(6) 0.9604(3) 0.0334 1.0000 Uani . . . . . .
C55 C 1.6774(2) 0.28741(7) 1.0107(3) 0.0358 1.0000 Uani . . . . . .
C56 C 1.6671(2) 0.26903(6) 1.1262(3) 0.0329 1.0000 Uani . . . . . .
C57 C 1.6796(2) 0.29224(6) 1.2368(3) 0.0290 1.0000 Uani . . . . . .
C58 C 1.5537(3) 0.25252(7) 1.0892(4) 0.0435 1.0000 Uani . . . . . .
C59 C 1.7609(3) 0.24480(7) 1.1707(4) 0.0434 1.0000 Uani . . . . . .
C60 C 1.6499(2) 0.36818(6) 1.3432(3) 0.0289 1.0000 Uani . . . . . .
C61 C 1.6458(2) 0.38344(6) 1.4533(3) 0.0317 1.0000 Uani . . . . . .
O62 O 1.26743(16) 0.25714(4) 0.88328(18) 0.0284 1.0000 Uani . . . . . .
C63 C 1.2868(2) 0.22903(6) 0.8468(3) 0.0256 1.0000 Uani . . . . . .
O64 O 1.30329(17) 0.22339(4) 0.74585(19) 0.0329 1.0000 Uani . . . . . .
C65 C 1.2904(2) 0.20447(5) 0.9444(3) 0.0252 1.0000 Uani . . . . . .
C66 C 1.3017(2) 0.21025(5) 1.0672(3) 0.0235 1.0000 Uani . . . . . .
C67 C 1.3140(2) 0.18486(5) 1.1667(3) 0.0242 1.0000 Uani . . . . . .
O68 O 1.31209(15) 0.19400(4) 1.27792(18) 0.0259 1.0000 Uani . . . . . .
O69 O 1.32640(18) 0.15761(4) 1.1388(2) 0.0353 1.0000 Uani . . . . . .
N70 N 1.0158(3) 0.29022(7) 1.1987(4) 0.0614 1.0000 Uani . . . . . .
C71 C 1.0295(3) 0.27371(8) 1.1229(4) 0.0495 1.0000 Uani . . . . . .
C72 C 1.0452(3) 0.25295(9) 1.0241(5) 0.0646 1.0000 Uani . . . . . .
N73 N 0.9378(3) 0.39070(7) 0.4950(4) 0.0602 1.0000 Uani . . . . . .
C74 C 0.9948(3) 0.37454(8) 0.4684(3) 0.0487 1.0000 Uani . . . . . .
C75 C 1.0671(5) 0.35240(15) 0.4345(6) 0.1180 1.0000 Uani . . . . . .
N76 N 1.0075(3) 0.30517(8) 0.7185(4) 0.0781 1.0000 Uani . . . . . .
C77 C 0.9316(3) 0.31898(7) 0.7108(4) 0.0544 1.0000 Uani . . . . . .
C78 C 0.8324(3) 0.33700(8) 0.6974(5) 0.0757 1.0000 Uani . . . . . .
H31 H 1.4982 0.3331 1.5457 0.0368 1.0000 Uiso R . . . . .
H41 H 1.5045 0.3072 1.3607 0.0342 1.0000 Uiso R . . . . .
H82 H 1.4998 0.3720 1.0998 0.0283 1.0000 Uiso R . . . . .
H81 H 1.5119 0.3690 0.9569 0.0276 1.0000 Uiso R . . . . .
H101 H 1.3205 0.3950 0.9572 0.0252 1.0000 Uiso R . . . . .
H102 H 1.3296 0.3830 0.8240 0.0253 1.0000 Uiso R . . . . .
H111 H 1.1399 0.3901 0.7976 0.0267 1.0000 Uiso R . . . . .
H112 H 1.1640 0.3545 0.7788 0.0270 1.0000 Uiso R . . . . .
H141 H 1.0178 0.4096 0.8307 0.0278 1.0000 Uiso R . . . . .
H181 H 0.9020 0.4877 0.9275 0.0301 1.0000 Uiso R . . . . .
H201 H 1.0053 0.5506 0.9071 0.0336 1.0000 Uiso R . . . . .
H211 H 1.0712 0.5701 0.7323 0.0321 1.0000 Uiso R . . . . .
H251 H 0.8819 0.4351 0.6125 0.0290 1.0000 Uiso R . . . . .
H341 H 0.5724 0.4399 1.2028 0.0275 1.0000 Uiso R . . . . .
H351 H 0.6342 0.4678 1.3935 0.0295 1.0000 Uiso R . . . . .
H382 H 0.7181 0.4983 1.5912 0.0325 1.0000 Uiso R . . . . .
H381 H 0.6018 0.5137 1.5008 0.0325 1.0000 Uiso R . . . . .
H391 H 0.7879 0.5479 1.6641 0.0328 1.0000 Uiso R . . . . .
H402 H 0.6817 0.5808 1.5048 0.0469 1.0000 Uiso R . . . . .
H401 H 0.5691 0.5708 1.5245 0.0478 1.0000 Uiso R . . . . .
H411 H 0.6308 0.6179 1.6290 0.0577 1.0000 Uiso R . . . . .
H412 H 0.7500 0.6047 1.7092 0.0567 1.0000 Uiso R . . . . .
H432 H 0.7651 0.5702 1.8785 0.0452 1.0000 Uiso R . . . . .
H431 H 0.6556 0.5600 1.9112 0.0464 1.0000 Uiso R . . . . .
H441 H 0.7141 0.5191 1.7984 0.0392 1.0000 Uiso R . . . . .
H442 H 0.5892 0.5312 1.7163 0.0393 1.0000 Uiso R . . . . .
H461 H 0.7054 0.5031 1.0268 0.0269 1.0000 Uiso R . . . . .
H501 H 0.8662 0.3626 1.1144 0.0297 1.0000 Uiso R . . . . .
H511 H 1.0265 0.3426 1.0965 0.0320 1.0000 Uiso R . . . . .
H522 H 1.1713 0.3288 1.0857 0.0296 1.0000 Uiso R . . . . .
H521 H 1.1773 0.3172 0.9504 0.0286 1.0000 Uiso R . . . . .
H532 H 1.3425 0.3546 1.1374 0.0262 1.0000 Uiso R . . . . .
H531 H 1.3570 0.3199 1.1003 0.0262 1.0000 Uiso R . . . . .
H541 H 1.6058 0.3268 0.9036 0.0402 1.0000 Uiso R . . . . .
H542 H 1.5143 0.3018 0.9070 0.0402 1.0000 Uiso R . . . . .
H552 H 1.7502 0.2981 1.0383 0.0431 1.0000 Uiso R . . . . .
H551 H 1.6745 0.2734 0.9391 0.0429 1.0000 Uiso R . . . . .
H571 H 1.7576 0.2985 1.2724 0.0350 1.0000 Uiso R . . . . .
H572 H 1.6597 0.2817 1.3057 0.0349 1.0000 Uiso R . . . . .
H582 H 1.5520 0.2393 1.1620 0.0649 1.0000 Uiso R . . . . .
H581 H 1.4926 0.2677 1.0680 0.0645 1.0000 Uiso R . . . . .
H583 H 1.5445 0.2395 1.0137 0.0645 1.0000 Uiso R . . . . .
H592 H 1.7552 0.2330 1.2445 0.0648 1.0000 Uiso R . . . . .
H591 H 1.8341 0.2549 1.1940 0.0642 1.0000 Uiso R . . . . .
H593 H 1.7513 0.2304 1.0989 0.0649 1.0000 Uiso R . . . . .
H601 H 1.6886 0.3769 1.2918 0.0344 1.0000 Uiso R . . . . .
H611 H 1.6816 0.4027 1.4773 0.0386 1.0000 Uiso R . . . . .
H651 H 1.2884 0.1837 0.9171 0.0304 1.0000 Uiso R . . . . .
H661 H 1.3028 0.2307 1.0940 0.0277 1.0000 Uiso R . . . . .
H722 H 1.0618 0.2325 1.0594 0.0978 1.0000 Uiso R . . . . .
H721 H 1.1054 0.2601 0.9972 0.0978 1.0000 Uiso R . . . . .
H723 H 0.9795 0.2521 0.9478 0.0980 1.0000 Uiso R . . . . .
H751 H 1.0856 0.3603 0.3631 0.1772 1.0000 Uiso R . . . . .
H753 H 1.1358 0.3495 0.5056 0.1767 1.0000 Uiso R . . . . .
H752 H 1.0293 0.3330 0.4088 0.1770 1.0000 Uiso R . . . . .
H781 H 0.8124 0.3342 0.7762 0.1122 1.0000 Uiso R . . . . .
H783 H 0.8460 0.3587 0.6865 0.1132 1.0000 Uiso R . . . . .
H782 H 0.7694 0.3297 0.6236 0.1130 1.0000 Uiso R . . . . .
H621 H 1.2809 0.2711 0.8367 0.0426 1.0000 Uiso R . . . . .
H291 H 0.6984 0.4373 0.8644 0.0277 1.0000 Uiso R . . . . .
H221 H 1.0434 0.5297 0.5732 0.0320 1.0000 Uiso R . . . . .
H371 H 0.7602 0.5398 1.4342 0.0336 1.0000 Uiso R . . . . .
H91 H 1.3558 0.3350 0.9005 0.0331 1.0000 Uiso R . . . . .

loop_
_atom_site_aniso_label
_atom_site_aniso_U_11
_atom_site_aniso_U_22
_atom_site_aniso_U_33
_atom_site_aniso_U_23
_atom_site_aniso_U_13
_atom_site_aniso_U_12
Cl1 0.0382(4) 0.0433(4) 0.0346(4) -0.0086(3) 0.0122(3) -0.0000(3)
C2 0.0251(13) 0.0305(13) 0.0347(16) -0.0038(11) 0.0082(11) 0.0010(10)
C3 0.0275(14) 0.0325(13) 0.0343(16) 0.0031(11) 0.0137(12) -0.0032(11)
C4 0.0231(13) 0.0236(12) 0.0373(16) 0.0002(11) 0.0114(11) -0.0040(10)
C5 0.0201(12) 0.0221(11) 0.0313(15) 0.0022(10) 0.0085(11) -0.0002(9)
C6 0.0195(12) 0.0199(11) 0.0363(15) -0.0017(10) 0.0127(11) -0.0028(9)
C7 0.0180(12) 0.0223(11) 0.0353(15) -0.0009(10) 0.0123(11) -0.0000(9)
C8 0.0211(12) 0.0209(11) 0.0289(14) 0.0004(10) 0.0109(10) -0.0001(9)
N9 0.0198(10) 0.0158(8) 0.0293(12) 0.0003(8) 0.0120(9) 0.0001(7)
C10 0.0231(12) 0.0155(10) 0.0305(14) 0.0012(9) 0.0153(10) 0.0003(9)
C11 0.0201(12) 0.0225(11) 0.0302(14) 0.0036(10) 0.0145(10) 0.0036(9)
N12 0.0215(10) 0.0216(9) 0.0349(13) 0.0076(9) 0.0170(9) 0.0042(8)
C13 0.0171(11) 0.0188(10) 0.0323(14) -0.0004(9) 0.0115(10) -0.0017(9)
C14 0.0199(12) 0.0191(10) 0.0314(14) 0.0030(9) 0.0140(10) 0.0003(9)
C15 0.0205(12) 0.0142(10) 0.0283(13) 0.0012(9) 0.0109(10) 0.0001(8)
O16 0.0202(9) 0.0233(8) 0.0402(11) 0.0121(7) 0.0187(8) 0.0048(7)
C17 0.0204(12) 0.0196(11) 0.0362(15) 0.0080(10) 0.0164(11) 0.0044(9)
C18 0.0219(12) 0.0252(12) 0.0309(14) 0.0053(10) 0.0148(11) 0.0061(9)
C19 0.0224(12) 0.0225(11) 0.0313(15) 0.0026(10) 0.0117(11) 0.0030(9)
C20 0.0307(14) 0.0231(12) 0.0300(15) -0.0013(10) 0.0101(11) -0.0002(10)
C21 0.0260(13) 0.0205(11) 0.0348(15) 0.0006(10) 0.0097(11) -0.0032(9)
N22 0.0276(12) 0.0219(10) 0.0328(13) 0.0014(8) 0.0148(10) -0.0027(8)
C23 0.0191(12) 0.0194(11) 0.0310(14) 0.0038(9) 0.0114(10) 0.0005(9)
N24 0.0240(11) 0.0193(9) 0.0317(12) 0.0024(8) 0.0164(9) 0.0007(8)
C25 0.0229(12) 0.0189(11) 0.0343(15) 0.0030(10) 0.0164(11) 0.0016(9)
C26 0.0190(12) 0.0178(10) 0.0295(14) 0.0001(9) 0.0121(10) -0.0013(9)
C27 0.0187(11) 0.0155(10) 0.0295(14) -0.0020(9) 0.0120(10) -0.0021(8)
O28 0.0263(9) 0.0264(8) 0.0344(11) 0.0049(7) 0.0193(8) 0.0035(7)
N29 0.0230(11) 0.0212(9) 0.0291(12) 0.0021(8) 0.0160(9) 0.0026(8)
S30 0.0184(3) 0.0176(2) 0.0324(3) -0.0000(2) 0.0138(2) 0.0012(2)
O31 0.0235(9) 0.0235(8) 0.0374(11) -0.0018(7) 0.0176(8) -0.0030(7)
O32 0.0246(9) 0.0227(8) 0.0311(10) 0.0035(7) 0.0121(8) 0.0025(7)
C33 0.0193(12) 0.0187(10) 0.0375(15) 0.0013(10) 0.0169(11) 0.0027(9)
C34 0.0227(12) 0.0158(10) 0.0355(15) 0.0009(10) 0.0154(11) 0.0007(9)
C35 0.0236(13) 0.0195(11) 0.0347(15) 0.0040(10) 0.0165(11) 0.0025(9)
C36 0.0180(12) 0.0189(11) 0.0350(15) 0.0019(10) 0.0101(10) 0.0035(9)
N37 0.0286(12) 0.0195(9) 0.0344(13) -0.0017(8) 0.0128(10) -0.0015(8)
C38 0.0264(13) 0.0228(11) 0.0350(16) -0.0023(10) 0.0142(12) 0.0009(10)
C39 0.0261(13) 0.0234(12) 0.0336(15) -0.0035(10) 0.0096(11) 0.0016(10)
C40 0.0446(18) 0.0269(13) 0.0417(18) -0.0041(12) 0.0079(14) 0.0083(12)
C41 0.057(2) 0.0229(13) 0.054(2) -0.0027(13) 0.0050(17) 0.0116(13)
O42 0.0473(13) 0.0402(11) 0.0463(14) -0.0121(10) 0.0117(11) 0.0152(10)
C43 0.0331(15) 0.0401(15) 0.0410(18) -0.0088(13) 0.0133(13) 0.0063(12)
C44 0.0295(14) 0.0337(14) 0.0366(16) -0.0065(12) 0.0157(12) 0.0019(11)
C45 0.0172(12) 0.0181(11) 0.0385(15) 0.0019(10) 0.0117(11) 0.0001(9)
C46 0.0179(11) 0.0189(10) 0.0351(15) 0.0016(10) 0.0143(10) 0.0002(9)
N47 0.0227(11) 0.0240(10) 0.0385(14) 0.0048(9) 0.0124(10) -0.0024(8)
O48 0.0381(11) 0.0228(9) 0.0427(12) -0.0041(8) 0.0142(9) -0.0103(8)
O49 0.0318(10) 0.0340(10) 0.0443(12) 0.0031(9) 0.0183(9) -0.0097(8)
C50 0.0266(13) 0.0225(11) 0.0323(15) 0.0075(10) 0.0177(11) 0.0046(10)
C51 0.0263(13) 0.0221(11) 0.0367(16) 0.0076(10) 0.0171(12) 0.0049(10)
C52 0.0224(12) 0.0191(11) 0.0351(15) 0.0056(10) 0.0155(11) 0.0033(9)
C53 0.0242(12) 0.0178(10) 0.0290(14) 0.0040(9) 0.0148(11) 0.0026(9)
C54 0.0292(14) 0.0361(14) 0.0357(16) -0.0021(12) 0.0125(12) 0.0095(11)
C55 0.0314(15) 0.0369(14) 0.0421(18) -0.0039(12) 0.0168(13) 0.0093(12)
C56 0.0261(14) 0.0254(12) 0.0478(18) -0.0019(12) 0.0135(13) 0.0063(10)
C57 0.0234(13) 0.0253(12) 0.0380(16) 0.0027(11) 0.0100(11) 0.0024(10)
C58 0.0376(17) 0.0271(13) 0.066(2) -0.0105(14) 0.0175(16) -0.0005(12)
C59 0.0376(17) 0.0343(15) 0.061(2) 0.0040(14) 0.0207(16) 0.0146(13)
C60 0.0267(13) 0.0246(12) 0.0364(16) 0.0023(11) 0.0124(12) -0.0052(10)
C61 0.0310(14) 0.0237(12) 0.0380(16) -0.0025(11) 0.0089(12) -0.0048(10)
O62 0.0392(11) 0.0191(8) 0.0334(11) 0.0024(7) 0.0206(9) 0.0034(7)
C63 0.0223(13) 0.0234(11) 0.0318(15) -0.0011(10) 0.0103(11) 0.0008(9)
O64 0.0478(12) 0.0258(9) 0.0318(11) 0.0012(8) 0.0222(9) 0.0053(8)
C65 0.0268(13) 0.0191(11) 0.0332(15) 0.0006(10) 0.0148(11) 0.0009(9)
C66 0.0236(12) 0.0204(11) 0.0300(15) 0.0011(10) 0.0137(11) 0.0013(9)
C67 0.0230(12) 0.0204(11) 0.0309(14) 0.0020(10) 0.0115(11) -0.0024(9)
O68 0.0313(10) 0.0204(8) 0.0292(10) 0.0022(7) 0.0144(8) 0.0001(7)
O69 0.0526(13) 0.0200(8) 0.0419(12) 0.0024(8) 0.0272(10) 0.0046(8)
N70 0.057(2) 0.0399(16) 0.090(3) 0.0108(16) 0.0297(19) 0.0008(14)
C71 0.0375(18) 0.0376(16) 0.074(3) 0.0142(17) 0.0208(18) 0.0022(13)
C72 0.048(2) 0.059(2) 0.092(3) 0.005(2) 0.029(2) 0.0000(17)
N73 0.0475(18) 0.0496(17) 0.087(3) -0.0217(16) 0.0281(17) 0.0036(14)
C74 0.051(2) 0.0512(19) 0.044(2) 0.0010(15) 0.0165(16) 0.0111(16)
C75 0.091(4) 0.152(5) 0.093(4) -0.045(4) 0.008(3) 0.068(4)
N76 0.045(2) 0.057(2) 0.119(3) -0.027(2) 0.012(2) -0.0081(16)
C77 0.045(2) 0.0295(15) 0.070(3) -0.0045(15) -0.0049(18) -0.0094(14)
C78 0.046(2) 0.0395(18) 0.116(4) -0.018(2) -0.005(2) 0.0033(16)

loop_
_atom_type_symbol
_atom_type_scat_dispersion_real
_atom_type_scat_dispersion_imag
_atom_type_scat_Cromer_Mann_a1
_atom_type_scat_Cromer_Mann_b1
_atom_type_scat_Cromer_Mann_a2
_atom_type_scat_Cromer_Mann_b2
_atom_type_scat_Cromer_Mann_a3
_atom_type_scat_Cromer_Mann_b3
_atom_type_scat_Cromer_Mann_a4
_atom_type_scat_Cromer_Mann_b4
_atom_type_scat_Cromer_Mann_c
_atom_type_scat_source
C 0.0181 0.0091 2.3100 20.8439 1.0200 10.2075 1.5886 0.5687 0.8650 51.6512 0.2156 'International Tables Vol C 4.2.6.8 and 6.1.1.4'
H 0.0000 0.0000 0.4930 10.5109 0.3229 26.1257 0.1402 3.1424 0.0408 57.7998 0.0030 'International Tables Vol C 4.2.6.8 and 6.1.1.4'
N 0.0311 0.0180 12.2126 0.0057 3.1322 9.8933 2.0125 28.9975 1.1663 0.5826 -11.5290 'International Tables Vol C 4.2.6.8 and 6.1.1.4'
O 0.0492 0.0322 3.0485 13.2771 2.2868 5.7011 1.5463 0.3239 0.8670 32.9089 0.2508 'International Tables Vol C 4.2.6.8 and 6.1.1.4'
S 0.3331 0.5567 6.9053 1.4679 5.2034 22.2151 1.4379 0.2536 1.5863 56.1720 0.8669 'International Tables Vol C 4.2.6.8 and 6.1.1.4'
Cl 0.3639 0.7018 11.4604 0.0104 7.1964 1.1662 6.2556 18.5194 1.6455 47.7784 -9.5574 'International Tables Vol C 4.2.6.8 and 6.1.1.4'

loop_
_geom_angle_atom_site_label_1
_geom_angle_site_symmetry_1
_geom_angle_atom_site_label_2
_geom_angle_site_symmetry_2
_geom_angle_atom_site_label_3
_geom_angle_site_symmetry_3
_geom_angle
_geom_angle_publ_flag
Cl1 . C2 . C3 . 119.1(2) yes
Cl1 . C2 . C61 . 119.6(2) yes
C3 . C2 . C61 . 121.3(3) yes
C2 . C3 . C4 . 118.9(2) yes
C2 . C3 . H31 . 119.9 no
C4 . C3 . H31 . 121.2 no
C3 . C4 . C5 . 121.4(2) yes
C3 . C4 . H41 . 119.6 no
C5 . C4 . H41 . 119.0 no
C4 . C5 . C6 . 120.3(2) yes
C4 . C5 . C60 . 118.0(2) yes
C6 . C5 . C60 . 121.4(2) yes
C5 . C6 . C7 . 125.0(2) yes
C5 . C6 . C57 . 113.3(2) yes
C7 . C6 . C57 . 121.7(2) yes
C6 . C7 . C8 . 122.9(2) yes
C6 . C7 . C54 . 122.6(2) yes
C8 . C7 . C54 . 114.5(2) yes
C7 . C8 . N9 . 112.81(19) yes
C7 . C8 . H82 . 109.6 no
N9 . C8 . H82 . 107.4 no
C7 . C8 . H81 . 109.0 no
N9 . C8 . H81 . 107.3 no
H82 . C8 . H81 . 110.7 no
C8 . N9 . C10 . 109.35(17) yes
C8 . N9 . C53 . 110.94(19) yes
C10 . N9 . C53 . 110.51(17) yes
C8 . N9 . H91 . 110.4 no
C10 . N9 . H91 . 105.8 no
C53 . N9 . H91 . 109.7 no
N9 . C10 . C11 . 110.70(18) yes
N9 . C10 . H101 . 107.7 no
C11 . C10 . H101 . 111.0 no
N9 . C10 . H102 . 107.7 no
C11 . C10 . H102 . 109.9 no
H101 . C10 . H102 . 109.8 no
C10 . C11 . N12 . 110.3(2) yes
C10 . C11 . H111 . 108.8 no
N12 . C11 . H111 . 110.9 no
C10 . C11 . H112 . 109.2 no
N12 . C11 . H112 . 109.3 no
H111 . C11 . H112 . 108.3 no
C11 . N12 . C13 . 123.3(2) yes
C11 . N12 . C52 . 110.11(18) yes
C13 . N12 . C52 . 123.83(19) yes
N12 . C13 . C14 . 121.0(2) yes
N12 . C13 . C51 . 121.9(2) yes
C14 . C13 . C51 . 117.1(2) yes
C13 . C14 . C15 . 121.0(2) yes
C13 . C14 . H141 . 118.7 no
C15 . C14 . H141 . 120.3 no
C14 . C15 . O16 . 120.6(2) yes
C14 . C15 . C26 . 122.6(2) yes
O16 . C15 . C26 . 116.8(2) yes
C15 . O16 . C17 . 120.74(18) yes
O16 . C17 . C18 . 118.9(2) yes
O16 . C17 . C25 . 118.5(2) yes
C18 . C17 . C25 . 122.2(2) yes
C17 . C18 . C19 . 117.0(2) yes
C17 . C18 . H181 . 121.0 no
C19 . C18 . H181 . 122.0 no
C18 . C19 . C20 . 137.2(3) yes
C18 . C19 . C23 . 116.4(2) yes
C20 . C19 . C23 . 106.4(2) yes
C19 . C20 . C21 . 106.8(2) yes
C19 . C20 . H201 . 126.7 no
C21 . C20 . H201 . 126.5 no
C20 . C21 . N22 . 110.4(2) yes
C20 . C21 . H211 . 126.5 no
N22 . C21 . H211 . 123.1 no
C21 . N22 . C23 . 108.2(2) yes
C21 . N22 . H221 . 125.5 no
C23 . N22 . H221 . 126.1 no
C19 . C23 . N22 . 108.2(2) yes
C19 . C23 . N24 . 126.7(2) yes
N22 . C23 . N24 . 125.2(2) yes
C23 . N24 . C25 . 115.1(2) yes
C17 . C25 . N24 . 122.6(2) yes
C17 . C25 . H251 . 119.9 no
N24 . C25 . H251 . 117.5 no
C15 . C26 . C27 . 126.8(2) yes
C15 . C26 . C50 . 115.4(2) yes
C27 . C26 . C50 . 117.6(2) yes
C26 . C27 . O28 . 122.9(2) yes
C26 . C27 . N29 . 116.2(2) yes
O28 . C27 . N29 . 120.9(2) yes
C27 . N29 . S30 . 125.54(17) yes
C27 . N29 . H291 . 116.4 no
S30 . N29 . H291 . 116.3 no
N29 . S30 . O31 . 110.09(10) yes
N29 . S30 . O32 . 102.61(10) yes
O31 . S30 . O32 . 119.91(11) yes
N29 . S30 . C33 . 106.04(11) yes
O31 . S30 . C33 . 108.19(11) yes
O32 . S30 . C33 . 109.14(11) yes
S30 . C33 . C34 . 121.17(18) yes
S30 . C33 . C46 . 118.9(2) yes
C34 . C33 . C46 . 119.9(2) yes
C33 . C34 . C35 . 119.7(2) yes
C33 . C34 . H341 . 119.8 no
C35 . C34 . H341 . 120.4 no
C34 . C35 . C36 . 122.2(2) yes
C34 . C35 . H351 . 118.2 no
C36 . C35 . H351 . 119.6 no
C35 . C36 . N37 . 121.0(2) yes
C35 . C36 . C45 . 115.7(2) yes
N37 . C36 . C45 . 123.3(2) yes
C36 . N37 . C38 . 123.9(2) yes
C36 . N37 . H371 . 116.5 no
C38 . N37 . H371 . 118.6 no
N37 . C38 . C39 . 110.5(2) yes
N37 . C38 . H382 . 111.2 no
C39 . C38 . H382 . 108.2 no
N37 . C38 . H381 . 107.7 no
C39 . C38 . H381 . 109.7 no
H382 . C38 . H381 . 109.7 no
C38 . C39 . C40 . 113.3(2) yes
C38 . C39 . C44 . 109.6(2) yes
C40 . C39 . C44 . 109.0(2) yes
C38 . C39 . H391 . 107.3 no
C40 . C39 . H391 . 107.7 no
C44 . C39 . H391 . 109.9 no
C39 . C40 . C41 . 109.5(2) yes
C39 . C40 . H402 . 109.3 no
C41 . C40 . H402 . 109.1 no
C39 . C40 . H401 . 110.2 no
C41 . C40 . H401 . 109.7 no
H402 . C40 . H401 . 109.0 no
C40 . C41 . O42 . 111.9(3) yes
C40 . C41 . H411 . 107.8 no
O42 . C41 . H411 . 108.6 no
C40 . C41 . H412 . 109.5 no
O42 . C41 . H412 . 111.1 no
H411 . C41 . H412 . 107.8 no
C41 . O42 . C43 . 110.2(2) yes
O42 . C43 . C44 . 111.5(3) yes
O42 . C43 . H432 . 107.9 no
C44 . C43 . H432 . 109.5 no
O42 . C43 . H431 . 108.7 no
C44 . C43 . H431 . 110.8 no
H432 . C43 . H431 . 108.4 no
C39 . C44 . C43 . 111.5(2) yes
C39 . C44 . H441 . 109.3 no
C43 . C44 . H441 . 109.8 no
C39 . C44 . H442 . 109.5 no
C43 . C44 . H442 . 107.5 no
H441 . C44 . H442 . 109.2 no
C36 . C45 . C46 . 121.8(2) yes
C36 . C45 . N47 . 121.5(2) yes
C46 . C45 . N47 . 116.6(2) yes
C33 . C46 . C45 . 120.1(2) yes
C33 . C46 . H461 . 118.6 no
C45 . C46 . H461 . 121.2 no
C45 . N47 . O48 . 119.8(2) yes
C45 . N47 . O49 . 118.5(2) yes
O48 . N47 . O49 . 121.7(2) yes
C26 . C50 . C51 . 123.3(2) yes
C26 . C50 . H501 . 117.6 no
C51 . C50 . H501 . 119.0 no
C13 . C51 . C50 . 120.6(2) yes
C13 . C51 . H511 . 120.6 no
C50 . C51 . H511 . 118.8 no
N12 . C52 . C53 . 110.28(19) yes
N12 . C52 . H522 . 109.9 no
C53 . C52 . H522 . 107.3 no
N12 . C52 . H521 . 110.3 no
C53 . C52 . H521 . 110.2 no
H522 . C52 . H521 . 108.8 no
C52 . C53 . N9 . 111.9(2) yes
C52 . C53 . H532 . 111.3 no
N9 . C53 . H532 . 107.3 no
C52 . C53 . H531 . 108.9 no
N9 . C53 . H531 . 108.0 no
H532 . C53 . H531 . 109.4 no
C7 . C54 . C55 . 113.0(2) yes
C7 . C54 . H541 . 108.0 no
C55 . C54 . H541 . 109.0 no
C7 . C54 . H542 . 108.9 no
C55 . C54 . H542 . 110.3 no
H541 . C54 . H542 . 107.6 no
C54 . C55 . C56 . 111.9(2) yes
C54 . C55 . H552 . 108.6 no
C56 . C55 . H552 . 109.2 no
C54 . C55 . H551 . 109.0 no
C56 . C55 . H551 . 110.3 no
H552 . C55 . H551 . 107.8 no
C55 . C56 . C57 . 107.2(2) yes
C55 . C56 . C58 . 111.4(3) yes
C57 . C56 . C58 . 110.0(2) yes
C55 . C56 . C59 . 109.5(2) yes
C57 . C56 . C59 . 109.7(3) yes
C58 . C56 . C59 . 109.0(2) yes
C56 . C57 . C6 . 114.3(2) yes
C56 . C57 . H571 . 107.9 no
C6 . C57 . H571 . 108.1 no
C56 . C57 . H572 . 108.5 no
C6 . C57 . H572 . 109.2 no
H571 . C57 . H572 . 108.7 no
C56 . C58 . H582 . 109.7 no
C56 . C58 . H581 . 110.4 no
H582 . C58 . H581 . 109.9 no
C56 . C58 . H583 . 108.5 no
H582 . C58 . H583 . 108.7 no
H581 . C58 . H583 . 109.5 no
C56 . C59 . H592 . 110.1 no
C56 . C59 . H591 . 110.2 no
H592 . C59 . H591 . 110.7 no
C56 . C59 . H593 . 108.2 no
H592 . C59 . H593 . 107.9 no
H591 . C59 . H593 . 109.6 no
C5 . C60 . C61 . 120.7(2) yes
C5 . C60 . H601 . 118.7 no
C61 . C60 . H601 . 120.6 no
C60 . C61 . C2 . 119.7(2) yes
C60 . C61 . H611 . 120.0 no
C2 . C61 . H611 . 120.3 no
C63 . O62 . H621 . 112.0 no
O62 . C63 . O64 . 124.3(2) yes
O62 . C63 . C65 . 113.4(2) yes
O64 . C63 . C65 . 122.2(2) yes
C63 . C65 . C66 . 123.8(2) yes
C63 . C65 . H651 . 117.3 no
C66 . C65 . H651 . 118.8 no
C65 . C66 . C67 . 122.7(2) yes
C65 . C66 . H661 . 118.9 no
C67 . C66 . H661 . 118.4 no
C66 . C67 . O68 . 115.2(2) yes
C66 . C67 . O69 . 120.0(2) yes
O68 . C67 . O69 . 124.7(2) yes
N70 . C71 . C72 . 178.8(4) yes
C71 . C72 . H722 . 109.5 no
C71 . C72 . H721 . 110.7 no
H722 . C72 . H721 . 109.3 no
C71 . C72 . H723 . 111.4 no
H722 . C72 . H723 . 108.6 no
H721 . C72 . H723 . 107.2 no
N73 . C74 . C75 . 177.9(5) yes
C74 . C75 . H751 . 109.4 no
C74 . C75 . H753 . 111.1 no
H751 . C75 . H753 . 107.3 no
C74 . C75 . H752 . 110.4 no
H751 . C75 . H752 . 108.2 no
H753 . C75 . H752 . 110.4 no
N76 . C77 . C78 . 178.6(5) yes
C77 . C78 . H781 . 109.1 no
C77 . C78 . H783 . 110.3 no
H781 . C78 . H783 . 109.7 no
C77 . C78 . H782 . 110.5 no
H781 . C78 . H782 . 107.2 no
H783 . C78 . H782 . 110.1 no

loop_
_geom_bond_atom_site_label_1
_geom_bond_site_symmetry_1
_geom_bond_atom_site_label_2
_geom_bond_site_symmetry_2
_geom_bond_distance
_geom_bond_publ_flag
Cl1 . C2 . 1.746(3) yes
C2 . C3 . 1.382(4) yes
C2 . C61 . 1.379(4) yes
C3 . C4 . 1.382(4) yes
C3 . H31 . 0.933 no
C4 . C5 . 1.402(3) yes
C4 . H41 . 0.939 no
C5 . C6 . 1.489(4) yes
C5 . C60 . 1.400(3) yes
C6 . C7 . 1.337(4) yes
C6 . C57 . 1.522(3) yes
C7 . C8 . 1.512(3) yes
C7 . C54 . 1.512(4) yes
C8 . N9 . 1.516(3) yes
C8 . H82 . 0.991 no
C8 . H81 . 0.981 no
N9 . C10 . 1.497(3) yes
N9 . C53 . 1.502(3) yes
N9 . H91 . 0.929 no
C10 . C11 . 1.509(3) yes
C10 . H101 . 0.965 no
C10 . H102 . 0.969 no
C11 . N12 . 1.466(3) yes
C11 . H111 . 0.974 no
C11 . H112 . 0.981 no
N12 . C13 . 1.371(3) yes
N12 . C52 . 1.465(3) yes
C13 . C14 . 1.409(3) yes
C13 . C51 . 1.415(3) yes
C14 . C15 . 1.381(3) yes
C14 . H141 . 0.946 no
C15 . O16 . 1.391(3) yes
C15 . C26 . 1.408(3) yes
O16 . C17 . 1.402(3) yes
C17 . C18 . 1.379(4) yes
C17 . C25 . 1.383(4) yes
C18 . C19 . 1.398(3) yes
C18 . H181 . 0.933 no
C19 . C20 . 1.427(3) yes
C19 . C23 . 1.415(4) yes
C20 . C21 . 1.361(4) yes
C20 . H201 . 0.931 no
C21 . N22 . 1.375(3) yes
C21 . H211 . 0.946 no
N22 . C23 . 1.368(3) yes
N22 . H221 . 0.860 no
C23 . N24 . 1.337(3) yes
N24 . C25 . 1.340(3) yes
C25 . H251 . 0.959 no
C26 . C27 . 1.485(3) yes
C26 . C50 . 1.403(3) yes
C27 . O28 . 1.217(3) yes
C27 . N29 . 1.387(3) yes
N29 . S30 . 1.6506(19) yes
N29 . H291 . 0.854 no
S30 . O31 . 1.4287(17) yes
S30 . O32 . 1.4299(18) yes
S30 . C33 . 1.744(3) yes
C33 . C34 . 1.407(3) yes
C33 . C46 . 1.382(3) yes
C34 . C35 . 1.367(4) yes
C34 . H341 . 0.939 no
C35 . C36 . 1.424(3) yes
C35 . H351 . 0.943 no
C36 . N37 . 1.339(3) yes
C36 . C45 . 1.424(4) yes
N37 . C38 . 1.456(3) yes
N37 . H371 . 0.860 no
C38 . C39 . 1.519(3) yes
C38 . H382 . 0.982 no
C38 . H381 . 0.985 no
C39 . C40 . 1.529(4) yes
C39 . C44 . 1.530(4) yes
C39 . H391 . 0.970 no
C40 . C41 . 1.528(4) yes
C40 . H402 . 0.952 no
C40 . H401 . 0.985 no
C41 . O42 . 1.414(4) yes
C41 . H411 . 0.953 no
C41 . H412 . 0.989 no
O42 . C43 . 1.420(4) yes
C43 . C44 . 1.522(4) yes
C43 . H432 . 0.996 no
C43 . H431 . 0.989 no
C44 . H441 . 0.988 no
C44 . H442 . 0.991 no
C45 . C46 . 1.380(4) yes
C45 . N47 . 1.447(3) yes
C46 . H461 . 0.931 no
N47 . O48 . 1.240(3) yes
N47 . O49 . 1.231(3) yes
C50 . C51 . 1.373(3) yes
C50 . H501 . 0.932 no
C51 . H511 . 0.940 no
C52 . C53 . 1.518(3) yes
C52 . H522 . 0.981 no
C52 . H521 . 0.967 no
C53 . H532 . 0.981 no
C53 . H531 . 0.947 no
C54 . C55 . 1.530(4) yes
C54 . H541 . 0.996 no
C54 . H542 . 0.976 no
C55 . C56 . 1.530(4) yes
C55 . H552 . 0.980 no
C55 . H551 . 0.977 no
C56 . C57 . 1.531(4) yes
C56 . C58 . 1.530(4) yes
C56 . C59 . 1.530(4) yes
C57 . H571 . 0.968 no
C57 . H572 . 0.982 no
C58 . H582 . 0.982 no
C58 . H581 . 0.979 no
C58 . H583 . 0.970 no
C59 . H592 . 0.974 no
C59 . H591 . 0.976 no
C59 . H593 . 0.972 no
C60 . C61 . 1.384(4) yes
C60 . H601 . 0.943 no
C61 . H611 . 0.936 no
O62 . C63 . 1.323(3) yes
O62 . H621 . 0.842 no
C63 . O64 . 1.213(3) yes
C63 . C65 . 1.488(3) yes
C65 . C66 . 1.320(4) yes
C65 . H651 . 0.939 no
C66 . C67 . 1.508(3) yes
C66 . H661 . 0.926 no
C67 . O68 . 1.282(3) yes
C67 . O69 . 1.235(3) yes
N70 . C71 . 1.148(5) yes
C71 . C72 . 1.465(6) yes
C72 . H722 . 0.956 no
C72 . H721 . 0.960 no
C72 . H723 . 0.952 no
N73 . C74 . 1.112(4) yes
C74 . C75 . 1.456(5) yes
C75 . H751 . 0.950 no
C75 . H753 . 0.953 no
C75 . H752 . 0.955 no
N76 . C77 . 1.110(5) yes
C77 . C78 . 1.442(5) yes
C78 . H781 . 0.984 no
C78 . H783 . 0.963 no
C78 . H782 . 0.970 no

loop_
_geom_hbond_atom_site_label_D
_geom_hbond_site_symmetry_D
_geom_hbond_atom_site_label_H
_geom_hbond_site_symmetry_H
_geom_hbond_atom_site_label_A
_geom_hbond_site_symmetry_A
_geom_hbond_angle_DHA
_geom_hbond_distance_DH
_geom_hbond_distance_HA
_geom_hbond_distance_DA
_geom_hbond_publ_flag
C11 . H111 . O48 2_767 138 0.97 2.58 3.370(4) yes
C25 . H251 . N73 . 147 0.96 2.53 3.378(4) yes
C51 . H511 . N70 . 152 0.94 2.54 3.397(4) yes
C53 . H532 . O42 2_768 155 0.98 2.51 3.429(4) yes
C54 . H542 . O68 3_554 149 0.98 2.47 3.348(4) yes
C60 . H601 . O28 1_655 157 0.94 2.41 3.297(4) yes
C66 . H661 . O64 3_555 158 0.93 2.57 3.451(4) yes
C75 . H753 . O69 3_554 165 0.95 2.37 3.302(4) yes
O62 . H621 . O68 3_554 164 0.84 1.73 2.551(4) yes
N29 . H291 . O16 . 140 0.85 1.89 2.604(4) yes
N22 . H221 . N24 2_766 162 0.86 2.01 2.845(4) yes
N37 . H371 . O48 . 134 0.86 1.95 2.622(4) yes
N9 . H91 . C67 3_554 155 0.93 2.56 3.425(4) yes
N9 . H91 . O68 3_554 171 0.93 1.77 2.691(4) yes
